data_4101982
loop_
_publ_author_name
'Joon Soo Han'
'Takahiro Sasamori'
'Yoshiyuki Mizuhata'
'Norihiro Tokitoh'

_publ_contact_author_address
;
    Institute for Chemical Research, Kyoto University, Gokasho, Uji, 
    Kyoto 611-0011, Japan. 
;
_publ_contact_author_email ' tokitoh@boc.kuicr.kyoto-u.ac.jp'
_publ_contact_author_fax ' +81-774-38-3209 '
_publ_contact_author_name 'Norihiro Tokitoh'
_publ_contact_author_phone ' +81-774-38-3200 '
_publ_section_title
;
 Reactivity of an Aryl-Substituted Silicon-Silicon Triple Bond: Reactions
 of a 1,2-Diaryldisilyne with Alkenes
;
_journal_name_full 'Journal of the American Chemical Society'
_journal_page_first 2546
_journal_page_last 2547
_journal_paper_doi 10.1021/ja9108566
_journal_volume 132
_journal_year 2010
_chemical_formula_moiety 'C66 H144 Si16'
_chemical_formula_sum 'C66 H144 Si16'
_chemical_formula_weight 1387.25
_chemical_name_systematic
; 
 ? 
;
_space_group_IT_number 92
_symmetry_cell_setting tetragonal
_symmetry_Int_Tables_number 92
_symmetry_space_group_name_Hall 'P 4abw 2nw'
_symmetry_space_group_name_H-M 'P 41 21 2'
_atom_sites_solution_hydrogens geom
_atom_sites_solution_primary direct
_atom_sites_solution_secondary difmap
_audit_creation_date 'November 10 2009'
_audit_creation_method SHELXL-97
_cell_angle_alpha 90.00
_cell_angle_beta 90.00
_cell_angle_gamma 90.00
_cell_formula_units_Z 4
_cell_length_a 12.92670(10)
_cell_length_b 12.92670(10)
_cell_length_c 52.8783(5)
_cell_measurement_temperature 103(2)
_cell_measurement_theta_max 25.00
_cell_measurement_theta_min 2.36
_cell_volume 8835.94(13)
_computing_cell_refinement HKL2000
_computing_data_collection CrystalClear
_computing_data_reduction 'SHELXL-97 (Sheldrick, 1997)'
_computing_structure_refinement 'SHELXL-97 (Sheldrick, 1997)'
_computing_structure_solution SHELXS-97
_diffrn_ambient_temperature 103(2)
_diffrn_measured_fraction_theta_full 0.992
_diffrn_measured_fraction_theta_max 0.992
_diffrn_measurement_device_type 'RIGAKU Saturn70'
_diffrn_measurement_method \w
_diffrn_radiation_monochromator graphite
_diffrn_radiation_source 'fine-focus sealed tube'
_diffrn_radiation_type MoK\a
_diffrn_radiation_wavelength 0.71069
_diffrn_reflns_av_R_equivalents 0.0643
_diffrn_reflns_av_sigmaI/netI 0.0227
_diffrn_reflns_limit_h_max 15
_diffrn_reflns_limit_h_min -15
_diffrn_reflns_limit_k_max 15
_diffrn_reflns_limit_k_min -15
_diffrn_reflns_limit_l_max 62
_diffrn_reflns_limit_l_min -62
_diffrn_reflns_number 78486
_diffrn_reflns_theta_full 25.00
_diffrn_reflns_theta_max 25.00
_diffrn_reflns_theta_min 2.36
_exptl_absorpt_coefficient_mu 0.263
_exptl_absorpt_correction_T_max 0.9870
_exptl_absorpt_correction_T_min 0.9493
_exptl_absorpt_correction_type multi-scan
_exptl_absorpt_process_details 'Jacobson, R. (1998) Private communication'
_exptl_crystal_colour orange
_exptl_crystal_density_diffrn 1.043
_exptl_crystal_density_method 'not measured'
_exptl_crystal_description prism
_exptl_crystal_F_000 3056
_exptl_crystal_size_max 0.20
_exptl_crystal_size_mid 0.20
_exptl_crystal_size_min 0.05
_refine_diff_density_max 0.348
_refine_diff_density_min -0.188
_refine_diff_density_rms 0.053
_refine_ls_abs_structure_details 'Flack H D (1983), Acta Cryst. A39, 876-881'
_refine_ls_abs_structure_Flack 0.17(13)
_refine_ls_extinction_method none
_refine_ls_goodness_of_fit_ref 1.217
_refine_ls_hydrogen_treatment constr
_refine_ls_matrix_type full
_refine_ls_number_parameters 427
_refine_ls_number_reflns 7757
_refine_ls_number_restraints 0
_refine_ls_restrained_S_all 1.217
_refine_ls_R_factor_all 0.0444
_refine_ls_R_factor_gt 0.0436
_refine_ls_shift/su_max 0.002
_refine_ls_shift/su_mean 0.000
_refine_ls_structure_factor_coef Fsqd
_refine_ls_weighting_details 'calc w=1/[\s^2^(Fo^2^)+(0.0432P)^2^+6.0859P] where P=(Fo^2^+2Fc^2^)/3'
_refine_ls_weighting_scheme calc
_refine_ls_wR_factor_gt 0.1115
_refine_ls_wR_factor_ref 0.1121
_reflns_number_gt 7604
_reflns_number_total 7757
_reflns_threshold_expression >2sigma(I)
_cod_data_source_file ja9108566_si_003.cif
_cod_data_source_block cyclohexene_adduct
_cod_original_sg_symbol_Hall '    P 4abw 2nw '
_cod_database_code 4101982

loop_
_symmetry_equiv_pos_as_xyz
'x, y, z'
'-x, -y, z+1/2'
'x+1/2, -y+1/2, -z+3/4'
'-x+1/2, y+1/2, -z+1/4'
'-y, -x, -z+1/2'
'y, x, -z'
'y+1/2, -x+1/2, z+3/4'
'-y+1/2, x+1/2, z+1/4'

loop_
_atom_site_label
_atom_site_type_symbol
_atom_site_fract_x
_atom_site_fract_y
_atom_site_fract_z
_atom_site_U_iso_or_equiv
_atom_site_adp_type
_atom_site_occupancy
_atom_site_symmetry_multiplicity
_atom_site_calc_flag
_atom_site_refinement_flags
_atom_site_disorder_assembly
_atom_site_disorder_group
Si1 Si 0.3989(5) 0.2702(4) 0.50198(10) 0.0281(8) Uani 0.50 1 d P A -1
Si2 Si 0.2962(4) 0.4013(5) 0.49227(10) 0.0312(9) Uani 0.50 1 d P A -1
C1 C 0.4980(4) 0.3761(5) 0.49512(11) 0.0306(12) Uani 0.50 1 d P A -1
H1 H 0.5564 0.3482 0.4848 0.037 Uiso 0.50 1 calc PR A -1
C2 C 0.4261(5) 0.4463(5) 0.47865(11) 0.0296(13) Uani 0.50 1 d P A -1
H2 H 0.4304 0.4213 0.4608 0.036 Uiso 0.50 1 calc PR A -1
C3 C 0.4579(15) 0.5610(17) 0.4790(5) 0.041(4) Uani 0.50 1 d P A -1
H3 H 0.5162 0.5706 0.4670 0.049 Uiso 0.50 1 calc PR A -1
H3A H 0.3991 0.6028 0.4727 0.049 Uiso 0.50 1 calc PR A -1
C4 C 0.4895(5) 0.6021(5) 0.50420(12) 0.0394(14) Uani 0.50 1 d P A -1
H4 H 0.4297 0.6001 0.5159 0.047 Uiso 0.50 1 calc PR A -1
H4A H 0.5119 0.6749 0.5025 0.047 Uiso 0.50 1 calc PR A -1
C5 C 0.5772(6) 0.5381(6) 0.51496(13) 0.0419(16) Uani 0.50 1 d P A -1
H5 H 0.6018 0.5694 0.5310 0.050 Uiso 0.50 1 calc PR A -1
H5A H 0.6357 0.5369 0.5029 0.050 Uiso 0.50 1 calc PR A -1
C6 C 0.5397(17) 0.4285(16) 0.5198(5) 0.036(4) Uani 0.50 1 d P A -1
H6 H 0.4840 0.4301 0.5327 0.043 Uiso 0.50 1 calc PR A -1
H6A H 0.5975 0.3868 0.5267 0.043 Uiso 0.50 1 calc PR A -1
C7 C 0.4501(2) 0.1721(2) 0.52448(5) 0.0293(6) Uani 1 1 d . . .
C8 C 0.4309(2) 0.1601(2) 0.55057(5) 0.0285(6) Uani 1 1 d . A .
C9 C 0.4925(2) 0.0942(2) 0.56490(5) 0.0294(6) Uani 1 1 d . . .
H9 H 0.4779 0.0871 0.5824 0.035 Uiso 1 1 calc R A .
C10 C 0.5750(2) 0.0379(2) 0.55475(5) 0.0303(6) Uani 1 1 d . A .
C11 C 0.5883(2) 0.0460(2) 0.52856(5) 0.0312(6) Uani 1 1 d . . .
H11 H 0.6404 0.0050 0.5208 0.037 Uiso 1 1 calc R A .
C12 C 0.5293(2) 0.1109(2) 0.51309(5) 0.0312(6) Uani 1 1 d . A .
C13 C 0.3434(2) 0.2189(2) 0.56347(5) 0.0313(6) Uani 1 1 d . . .
H13 H 0.3236 0.2725 0.5507 0.038 Uiso 1 1 calc R A .
C14 C 0.6487(2) -0.0312(3) 0.57091(6) 0.0354(7) Uani 1 1 d . . .
C15 C 0.5474(2) 0.1130(2) 0.48468(5) 0.0321(6) Uani 1 1 d . . .
H15 H 0.5047 0.1732 0.4790 0.039 Uiso 1 1 calc R A .
Si3 Si 0.22241(7) 0.13613(7) 0.566369(17) 0.0370(2) Uani 1 1 d . A .
Si4 Si 0.38194(7) 0.29829(7) 0.592258(16) 0.0372(2) Uani 1 1 d . A .
Si5 Si 0.78534(7) 0.02775(8) 0.566586(17) 0.0414(2) Uani 1 1 d . A .
Si6 Si 0.62874(7) -0.17014(7) 0.558653(16) 0.0379(2) Uani 1 1 d . A .
Si7 Si 0.61803(7) -0.03163(7) 0.606684(15) 0.0353(2) Uani 1 1 d . A .
Si8 Si 0.48263(7) -0.00085(7) 0.468553(15) 0.0373(2) Uani 1 1 d . A .
Si9 Si 0.68264(7) 0.14765(7) 0.472975(16) 0.0357(2) Uani 1 1 d . A .
C16 C 0.1803(3) 0.0974(3) 0.53391(7) 0.0480(8) Uani 1 1 d . . .
H16 H 0.2324 0.0516 0.5264 0.072 Uiso 1 1 calc R A .
H16A H 0.1726 0.1593 0.5234 0.072 Uiso 1 1 calc R . .
H16B H 0.1140 0.0610 0.5349 0.072 Uiso 1 1 calc R . .
C17 C 0.1165(3) 0.2108(3) 0.58222(7) 0.0493(9) Uani 1 1 d . . .
H17 H 0.1081 0.2778 0.5738 0.074 Uiso 1 1 calc R A .
H17A H 0.1344 0.2219 0.6000 0.074 Uiso 1 1 calc R . .
H17B H 0.0517 0.1718 0.5811 0.074 Uiso 1 1 calc R . .
C18 C 0.2426(3) 0.0137(3) 0.58458(7) 0.0504(9) Uani 1 1 d . . .
H37 H 0.1776 -0.0251 0.5853 0.076 Uiso 1 1 calc R A .
H38 H 0.2654 0.0304 0.6018 0.076 Uiso 1 1 calc R . .
H39 H 0.2955 -0.0284 0.5762 0.076 Uiso 1 1 calc R . .
C19 C 0.2959(3) 0.4145(3) 0.59400(7) 0.0487(9) Uani 1 1 d . . .
H19 H 0.2259 0.3930 0.5988 0.073 Uiso 1 1 calc R A .
H19A H 0.2939 0.4486 0.5775 0.073 Uiso 1 1 calc R . .
H19B H 0.3229 0.4628 0.6067 0.073 Uiso 1 1 calc R . .
C20 C 0.3680(3) 0.2260(3) 0.62296(6) 0.0509(9) Uani 1 1 d . . .
H20 H 0.3945 0.2687 0.6368 0.076 Uiso 1 1 calc R A .
H20A H 0.4075 0.1614 0.6221 0.076 Uiso 1 1 calc R . .
H20B H 0.2948 0.2103 0.6259 0.076 Uiso 1 1 calc R . .
C21 C 0.5178(3) 0.3464(3) 0.58884(6) 0.0413(8) Uani 1 1 d . . .
H21 H 0.5196 0.4025 0.5764 0.062 Uiso 1 1 calc R A .
H21A H 0.5624 0.2896 0.5832 0.062 Uiso 1 1 calc R . .
H21B H 0.5425 0.3721 0.6052 0.062 Uiso 1 1 calc R . .
C22 C 0.8526(3) 0.0048(3) 0.53548(7) 0.0492(9) Uani 1 1 d . . .
H22 H 0.9127 0.0506 0.5341 0.074 Uiso 1 1 calc R A .
H22A H 0.8046 0.0192 0.5216 0.074 Uiso 1 1 calc R . .
H22B H 0.8753 -0.0675 0.5345 0.074 Uiso 1 1 calc R . .
C23 C 0.8825(3) -0.0201(4) 0.59037(8) 0.0739(14) Uani 1 1 d . . .
H23 H 0.8863 -0.0957 0.5896 0.111 Uiso 1 1 calc R A .
H23A H 0.8613 0.0013 0.6074 0.111 Uiso 1 1 calc R . .
H23B H 0.9506 0.0093 0.5865 0.111 Uiso 1 1 calc R . .
C24 C 0.7751(3) 0.1712(3) 0.56955(7) 0.0542(10) Uani 1 1 d . . .
H24 H 0.8428 0.2026 0.5663 0.081 Uiso 1 1 calc R A .
H24A H 0.7522 0.1891 0.5867 0.081 Uiso 1 1 calc R . .
H24B H 0.7248 0.1973 0.5572 0.081 Uiso 1 1 calc R . .
C25 C 0.7083(3) -0.2052(3) 0.53004(6) 0.0465(8) Uani 1 1 d . . .
H25 H 0.6868 -0.2732 0.5238 0.070 Uiso 1 1 calc R A .
H25A H 0.7816 -0.2074 0.5347 0.070 Uiso 1 1 calc R . .
H25B H 0.6978 -0.1532 0.5168 0.070 Uiso 1 1 calc R . .
C26 C 0.6629(4) -0.2768(3) 0.58117(7) 0.0637(12) Uani 1 1 d . . .
H26 H 0.6196 -0.2714 0.5963 0.096 Uiso 1 1 calc R A .
H26A H 0.7359 -0.2708 0.5860 0.096 Uiso 1 1 calc R . .
H26B H 0.6511 -0.3438 0.5730 0.096 Uiso 1 1 calc R . .
C27 C 0.4885(3) -0.1890(3) 0.55095(7) 0.0470(8) Uani 1 1 d . . .
H27 H 0.4794 -0.2549 0.5420 0.070 Uiso 1 1 calc R A .
H27A H 0.4646 -0.1322 0.5401 0.070 Uiso 1 1 calc R . .
H27B H 0.4480 -0.1898 0.5666 0.070 Uiso 1 1 calc R . .
C28 C 0.4855(3) -0.0841(3) 0.61356(6) 0.0415(8) Uani 1 1 d . . .
H28 H 0.4834 -0.1580 0.6094 0.062 Uiso 1 1 calc R A .
H28A H 0.4342 -0.0471 0.6033 0.062 Uiso 1 1 calc R . .
H28B H 0.4696 -0.0747 0.6315 0.062 Uiso 1 1 calc R . .
C29 C 0.6299(3) 0.1006(3) 0.62135(6) 0.0439(8) Uani 1 1 d . . .
H29 H 0.5986 0.0999 0.6382 0.066 Uiso 1 1 calc R A .
H29A H 0.5942 0.1514 0.6107 0.066 Uiso 1 1 calc R . .
H29B H 0.7032 0.1192 0.6227 0.066 Uiso 1 1 calc R . .
C30 C 0.7062(3) -0.1135(3) 0.62689(6) 0.0511(9) Uani 1 1 d . . .
H30 H 0.7458 -0.0688 0.6383 0.077 Uiso 1 1 calc R A .
H30A H 0.7539 -0.1521 0.6160 0.077 Uiso 1 1 calc R . .
H30B H 0.6647 -0.1622 0.6368 0.077 Uiso 1 1 calc R . .
C31 C 0.3432(3) 0.0013(3) 0.47746(7) 0.0515(9) Uani 1 1 d . . .
H31 H 0.3051 -0.0481 0.4669 0.077 Uiso 1 1 calc R A .
H31A H 0.3154 0.0710 0.4748 0.077 Uiso 1 1 calc R . .
H31B H 0.3359 -0.0178 0.4953 0.077 Uiso 1 1 calc R . .
C32 C 0.4941(3) 0.0121(3) 0.43341(6) 0.0454(8) Uani 1 1 d . . .
H32 H 0.5668 0.0051 0.4285 0.068 Uiso 1 1 calc R A .
H32A H 0.4683 0.0801 0.4282 0.068 Uiso 1 1 calc R . .
H32B H 0.4532 -0.0422 0.4252 0.068 Uiso 1 1 calc R . .
C33 C 0.5355(3) -0.1291(3) 0.47773(7) 0.0480(8) Uani 1 1 d . . .
H33 H 0.5326 -0.1366 0.4962 0.072 Uiso 1 1 calc R A .
H33A H 0.6075 -0.1345 0.4721 0.072 Uiso 1 1 calc R . .
H33B H 0.4943 -0.1839 0.4698 0.072 Uiso 1 1 calc R . .
C34 C 0.6693(3) 0.2248(3) 0.44298(6) 0.0478(9) Uani 1 1 d . . .
H34 H 0.6270 0.2863 0.4462 0.072 Uiso 1 1 calc R A .
H34A H 0.6360 0.1822 0.4300 0.072 Uiso 1 1 calc R . .
H34B H 0.7380 0.2460 0.4371 0.072 Uiso 1 1 calc R . .
C35 C 0.7639(3) 0.0313(3) 0.46516(7) 0.0464(8) Uani 1 1 d . . .
H35 H 0.8345 0.0535 0.4612 0.070 Uiso 1 1 calc R A .
H35A H 0.7342 -0.0046 0.4505 0.070 Uiso 1 1 calc R . .
H35B H 0.7653 -0.0157 0.4797 0.070 Uiso 1 1 calc R . .
C36 C 0.7528(3) 0.2299(3) 0.49634(6) 0.0437(8) Uani 1 1 d . . .
H36 H 0.8252 0.2372 0.4912 0.066 Uiso 1 1 calc R A .
H36A H 0.7496 0.1975 0.5131 0.066 Uiso 1 1 calc R . .
H36B H 0.7204 0.2984 0.4971 0.066 Uiso 1 1 calc R . .

loop_
_atom_site_aniso_label
_atom_site_aniso_U_11
_atom_site_aniso_U_22
_atom_site_aniso_U_33
_atom_site_aniso_U_23
_atom_site_aniso_U_13
_atom_site_aniso_U_12
Si1 0.0276(12) 0.028(2) 0.029(2) 0.0047(13) 0.0021(15) 0.0051(16)
Si2 0.032(2) 0.0309(12) 0.031(2) 0.0008(15) -0.0010(13) 0.0046(17)
C1 0.024(3) 0.039(3) 0.029(3) -0.003(2) 0.001(2) 0.006(2)
C2 0.035(3) 0.031(3) 0.023(3) -0.002(2) 0.000(2) 0.001(2)
C3 0.052(14) 0.029(8) 0.041(5) -0.005(5) 0.000(8) 0.007(7)
C4 0.048(4) 0.030(3) 0.040(3) -0.002(3) -0.003(3) -0.009(3)
C5 0.049(4) 0.037(4) 0.040(4) 0.003(3) -0.003(3) -0.009(3)
C6 0.034(10) 0.039(9) 0.035(6) 0.011(6) 0.006(5) 0.003(5)
C7 0.0248(14) 0.0366(16) 0.0264(14) 0.0026(12) -0.0025(11) -0.0001(12)
C8 0.0251(14) 0.0301(15) 0.0302(14) 0.0023(12) 0.0007(12) -0.0001(12)
C9 0.0283(14) 0.0357(15) 0.0240(13) 0.0025(12) 0.0014(11) -0.0027(12)
C10 0.0302(15) 0.0331(15) 0.0274(14) 0.0031(12) -0.0001(11) 0.0043(12)
C11 0.0265(14) 0.0358(16) 0.0314(15) 0.0032(12) -0.0003(12) 0.0054(12)
C12 0.0283(15) 0.0385(16) 0.0269(14) 0.0033(12) -0.0013(11) -0.0005(13)
C13 0.0284(15) 0.0356(16) 0.0299(14) 0.0023(12) -0.0012(12) 0.0056(12)
C14 0.0277(15) 0.0468(18) 0.0316(15) 0.0054(13) -0.0012(12) 0.0108(14)
C15 0.0296(15) 0.0388(17) 0.0279(14) 0.0053(12) 0.0005(12) 0.0040(13)
Si3 0.0288(4) 0.0422(5) 0.0401(5) 0.0053(4) 0.0028(4) 0.0026(4)
Si4 0.0368(5) 0.0463(5) 0.0287(4) -0.0017(4) 0.0003(4) 0.0067(4)
Si5 0.0293(4) 0.0598(6) 0.0352(5) 0.0074(4) -0.0033(4) 0.0030(4)
Si6 0.0389(5) 0.0416(5) 0.0330(4) 0.0040(4) -0.0030(4) 0.0087(4)
Si7 0.0341(4) 0.0470(5) 0.0246(4) 0.0067(4) -0.0038(3) 0.0045(4)
Si8 0.0409(5) 0.0443(5) 0.0268(4) 0.0033(3) -0.0023(3) 0.0017(4)
Si9 0.0338(4) 0.0420(5) 0.0312(4) 0.0024(4) 0.0056(3) 0.0031(4)
C16 0.0376(19) 0.054(2) 0.052(2) -0.0037(17) -0.0029(16) -0.0002(16)
C17 0.0360(18) 0.061(2) 0.051(2) 0.0038(18) 0.0079(16) 0.0040(17)
C18 0.0396(19) 0.051(2) 0.061(2) 0.0161(18) -0.0007(17) -0.0023(17)
C19 0.048(2) 0.058(2) 0.0405(18) -0.0091(17) -0.0002(16) 0.0143(18)
C20 0.052(2) 0.071(3) 0.0298(16) 0.0015(16) 0.0041(15) 0.0104(19)
C21 0.0460(19) 0.0475(19) 0.0305(15) -0.0046(14) -0.0032(14) -0.0025(16)
C22 0.0334(17) 0.056(2) 0.058(2) 0.0111(18) 0.0062(16) 0.0104(16)
C23 0.036(2) 0.120(4) 0.065(3) 0.038(3) -0.0124(19) -0.005(2)
C24 0.048(2) 0.073(3) 0.0422(19) -0.0072(18) 0.0056(16) -0.0152(19)
C25 0.0394(19) 0.053(2) 0.0475(19) -0.0059(16) -0.0038(15) 0.0099(16)
C26 0.094(3) 0.051(2) 0.046(2) 0.0085(18) -0.008(2) 0.019(2)
C27 0.048(2) 0.047(2) 0.0459(19) 0.0026(16) 0.0013(16) -0.0021(16)
C28 0.0422(18) 0.054(2) 0.0287(15) 0.0070(14) 0.0016(13) 0.0010(16)
C29 0.0390(18) 0.065(2) 0.0282(15) 0.0014(15) -0.0044(14) -0.0033(16)
C30 0.050(2) 0.071(3) 0.0327(17) 0.0153(17) -0.0068(16) 0.0084(19)
C31 0.0403(19) 0.073(3) 0.0415(18) -0.0035(18) -0.0015(15) -0.0061(18)
C32 0.058(2) 0.0485(19) 0.0298(15) 0.0006(14) -0.0038(14) 0.0024(17)
C33 0.055(2) 0.048(2) 0.0404(18) 0.0052(16) -0.0096(16) -0.0037(17)
C34 0.047(2) 0.060(2) 0.0358(17) 0.0083(16) 0.0072(15) -0.0038(18)
C35 0.0393(19) 0.052(2) 0.0484(19) -0.0003(17) 0.0064(15) 0.0040(16)
C36 0.0350(17) 0.053(2) 0.0436(18) 0.0028(16) 0.0016(14) -0.0012(15)

loop_
_atom_type_symbol
_atom_type_description
_atom_type_scat_dispersion_real
_atom_type_scat_dispersion_imag
_atom_type_scat_source
C C 0.0033 0.0016 'International Tables Vol C Tables 4.2.6.8 and 6.1.1.4'
H H 0.0000 0.0000 'International Tables Vol C Tables 4.2.6.8 and 6.1.1.4'
Si Si 0.0817 0.0704 'International Tables Vol C Tables 4.2.6.8 and 6.1.1.4'

loop_
_geom_angle_atom_site_label_1
_geom_angle_atom_site_label_2
_geom_angle_atom_site_label_3
_geom_angle
_geom_angle_site_symmetry_1
_geom_angle_site_symmetry_3
_geom_angle_publ_flag
C7 Si1 C1 111.8(4) . . ?
C7 Si1 Si2 152.1(3) . . ?
C1 Si1 Si2 79.0(3) . . ?
C2 Si2 C7 117.0(3) . 6_556 ?
C2 Si2 Si1 78.1(3) . . ?
C7 Si2 Si1 148.4(5) 6_556 . ?
C2 C1 C6 114.7(11) . . ?
C2 C1 Si1 97.1(4) . . ?
C6 C1 Si1 112.5(8) . . ?
C2 C1 H1 110.6 . . ?
C6 C1 H1 110.6 . . ?
Si1 C1 H1 110.6 . . ?
C3 C2 C1 113.2(10) . . ?
C3 C2 Si2 121.5(9) . . ?
C1 C2 Si2 97.8(4) . . ?
C3 C2 H2 107.8 . . ?
C1 C2 H2 107.8 . . ?
Si2 C2 H2 107.8 . . ?
C4 C3 C2 115.2(17) . . ?
C4 C3 H3 108.5 . . ?
C2 C3 H3 108.5 . . ?
C4 C3 H3A 108.5 . . ?
C2 C3 H3A 108.5 . . ?
H3 C3 H3A 107.5 . . ?
C3 C4 C5 110.2(11) . . ?
C3 C4 H4 109.6 . . ?
C5 C4 H4 109.6 . . ?
C3 C4 H4A 109.6 . . ?
C5 C4 H4A 109.6 . . ?
H4 C4 H4A 108.1 . . ?
C4 C5 C6 109.5(12) . . ?
C4 C5 H5 109.8 . . ?
C6 C5 H5 109.8 . . ?
C4 C5 H5A 109.8 . . ?
C6 C5 H5A 109.8 . . ?
H5 C5 H5A 108.2 . . ?
C5 C6 C1 111.8(16) . . ?
C5 C6 H6 109.3 . . ?
C1 C6 H6 109.3 . . ?
C5 C6 H6A 109.3 . . ?
C1 C6 H6A 109.3 . . ?
H6 C6 H6A 107.9 . . ?
C8 C7 C12 118.5(3) . . ?
C8 C7 Si1 129.7(3) . . ?
C12 C7 Si1 111.3(3) . . ?
C8 C7 Si2 118.8(3) . 6_556 ?
C12 C7 Si2 120.0(3) . 6_556 ?
Si1 C7 Si2 13.54(17) . 6_556 ?
C9 C8 C7 120.0(3) . . ?
C9 C8 C13 119.1(2) . . ?
C7 C8 C13 120.9(2) . . ?
C8 C9 C10 123.1(3) . . ?
C8 C9 H9 118.4 . . ?
C10 C9 H9 118.4 . . ?
C9 C10 C11 115.8(3) . . ?
C9 C10 C14 123.6(2) . . ?
C11 C10 C14 120.6(3) . . ?
C12 C11 C10 123.8(3) . . ?
C12 C11 H11 118.1 . . ?
C10 C11 H11 118.1 . . ?
C11 C12 C7 118.5(3) . . ?
C11 C12 C15 120.3(3) . . ?
C7 C12 C15 121.2(3) . . ?
C8 C13 Si3 111.4(2) . . ?
C8 C13 Si4 115.6(2) . . ?
Si3 C13 Si4 117.05(15) . . ?
C8 C13 H13 103.5 . . ?
Si3 C13 H13 103.5 . . ?
Si4 C13 H13 103.5 . . ?
C10 C14 Si6 105.5(2) . . ?
C10 C14 Si7 114.3(2) . . ?
Si6 C14 Si7 107.38(16) . . ?
C10 C14 Si5 105.5(2) . . ?
Si6 C14 Si5 116.70(16) . . ?
Si7 C14 Si5 107.68(15) . . ?
C12 C15 Si8 111.3(2) . . ?
C12 C15 Si9 117.8(2) . . ?
Si8 C15 Si9 116.16(16) . . ?
C12 C15 H15 103.0 . . ?
Si8 C15 H15 103.0 . . ?
Si9 C15 H15 103.0 . . ?
C16 Si3 C18 106.67(19) . . ?
C16 Si3 C17 109.65(17) . . ?
C18 Si3 C17 107.93(18) . . ?
C16 Si3 C13 108.44(15) . . ?
C18 Si3 C13 113.75(15) . . ?
C17 Si3 C13 110.30(16) . . ?
C19 Si4 C21 107.20(18) . . ?
C19 Si4 C20 107.42(17) . . ?
C21 Si4 C20 109.75(17) . . ?
C19 Si4 C13 108.45(15) . . ?
C21 Si4 C13 110.35(14) . . ?
C20 Si4 C13 113.44(17) . . ?
C24 Si5 C23 108.5(2) . . ?
C24 Si5 C22 105.24(17) . . ?
C23 Si5 C22 102.9(2) . . ?
C24 Si5 C14 108.44(16) . . ?
C23 Si5 C14 113.62(17) . . ?
C22 Si5 C14 117.48(16) . . ?
C26 Si6 C27 105.7(2) . . ?
C26 Si6 C25 101.80(18) . . ?
C27 Si6 C25 108.78(16) . . ?
C26 Si6 C14 116.13(17) . . ?
C27 Si6 C14 108.91(15) . . ?
C25 Si6 C14 114.90(16) . . ?
C28 Si7 C29 108.83(16) . . ?
C28 Si7 C30 103.81(16) . . ?
C29 Si7 C30 103.10(17) . . ?
C28 Si7 C14 112.19(14) . . ?
C29 Si7 C14 112.56(15) . . ?
C30 Si7 C14 115.57(15) . . ?
C33 Si8 C31 107.66(19) . . ?
C33 Si8 C32 108.05(16) . . ?
C31 Si8 C32 109.06(17) . . ?
C33 Si8 C15 114.38(15) . . ?
C31 Si8 C15 107.56(16) . . ?
C32 Si8 C15 110.02(15) . . ?
C36 Si9 C35 109.28(17) . . ?
C36 Si9 C34 107.51(17) . . ?
C35 Si9 C34 106.85(17) . . ?
C36 Si9 C15 111.38(15) . . ?
C35 Si9 C15 113.27(16) . . ?
C34 Si9 C15 108.29(15) . . ?
Si3 C16 H16 109.5 . . ?
Si3 C16 H16A 109.5 . . ?
H16 C16 H16A 109.5 . . ?
Si3 C16 H16B 109.5 . . ?
H16 C16 H16B 109.5 . . ?
H16A C16 H16B 109.5 . . ?
Si3 C17 H17 109.5 . . ?
Si3 C17 H17A 109.5 . . ?
H17 C17 H17A 109.5 . . ?
Si3 C17 H17B 109.5 . . ?
H17 C17 H17B 109.5 . . ?
H17A C17 H17B 109.5 . . ?
Si3 C18 H37 109.5 . . ?
Si3 C18 H38 109.5 . . ?
H37 C18 H38 109.5 . . ?
Si3 C18 H39 109.5 . . ?
H37 C18 H39 109.5 . . ?
H38 C18 H39 109.5 . . ?
Si4 C19 H19 109.5 . . ?
Si4 C19 H19A 109.5 . . ?
H19 C19 H19A 109.5 . . ?
Si4 C19 H19B 109.5 . . ?
H19 C19 H19B 109.5 . . ?
H19A C19 H19B 109.5 . . ?
Si4 C20 H20 109.5 . . ?
Si4 C20 H20A 109.5 . . ?
H20 C20 H20A 109.5 . . ?
Si4 C20 H20B 109.5 . . ?
H20 C20 H20B 109.5 . . ?
H20A C20 H20B 109.5 . . ?
Si4 C21 H21 109.5 . . ?
Si4 C21 H21A 109.5 . . ?
H21 C21 H21A 109.5 . . ?
Si4 C21 H21B 109.5 . . ?
H21 C21 H21B 109.5 . . ?
H21A C21 H21B 109.5 . . ?
Si5 C22 H22 109.5 . . ?
Si5 C22 H22A 109.5 . . ?
H22 C22 H22A 109.5 . . ?
Si5 C22 H22B 109.5 . . ?
H22 C22 H22B 109.5 . . ?
H22A C22 H22B 109.5 . . ?
Si5 C23 H23 109.5 . . ?
Si5 C23 H23A 109.5 . . ?
H23 C23 H23A 109.5 . . ?
Si5 C23 H23B 109.5 . . ?
H23 C23 H23B 109.5 . . ?
H23A C23 H23B 109.5 . . ?
Si5 C24 H24 109.5 . . ?
Si5 C24 H24A 109.5 . . ?
H24 C24 H24A 109.5 . . ?
Si5 C24 H24B 109.5 . . ?
H24 C24 H24B 109.5 . . ?
H24A C24 H24B 109.5 . . ?
Si6 C25 H25 109.5 . . ?
Si6 C25 H25A 109.5 . . ?
H25 C25 H25A 109.5 . . ?
Si6 C25 H25B 109.5 . . ?
H25 C25 H25B 109.5 . . ?
H25A C25 H25B 109.5 . . ?
Si6 C26 H26 109.5 . . ?
Si6 C26 H26A 109.5 . . ?
H26 C26 H26A 109.5 . . ?
Si6 C26 H26B 109.5 . . ?
H26 C26 H26B 109.5 . . ?
H26A C26 H26B 109.5 . . ?
Si6 C27 H27 109.5 . . ?
Si6 C27 H27A 109.5 . . ?
H27 C27 H27A 109.5 . . ?
Si6 C27 H27B 109.5 . . ?
H27 C27 H27B 109.5 . . ?
H27A C27 H27B 109.5 . . ?
Si7 C28 H28 109.5 . . ?
Si7 C28 H28A 109.5 . . ?
H28 C28 H28A 109.5 . . ?
Si7 C28 H28B 109.5 . . ?
H28 C28 H28B 109.5 . . ?
H28A C28 H28B 109.5 . . ?
Si7 C29 H29 109.5 . . ?
Si7 C29 H29A 109.5 . . ?
H29 C29 H29A 109.5 . . ?
Si7 C29 H29B 109.5 . . ?
H29 C29 H29B 109.5 . . ?
H29A C29 H29B 109.5 . . ?
Si7 C30 H30 109.5 . . ?
Si7 C30 H30A 109.5 . . ?
H30 C30 H30A 109.5 . . ?
Si7 C30 H30B 109.5 . . ?
H30 C30 H30B 109.5 . . ?
H30A C30 H30B 109.5 . . ?
Si8 C31 H31 109.5 . . ?
Si8 C31 H31A 109.5 . . ?
H31 C31 H31A 109.5 . . ?
Si8 C31 H31B 109.5 . . ?
H31 C31 H31B 109.5 . . ?
H31A C31 H31B 109.5 . . ?
Si8 C32 H32 109.5 . . ?
Si8 C32 H32A 109.5 . . ?
H32 C32 H32A 109.5 . . ?
Si8 C32 H32B 109.5 . . ?
H32 C32 H32B 109.5 . . ?
H32A C32 H32B 109.5 . . ?
Si8 C33 H33 109.5 . . ?
Si8 C33 H33A 109.5 . . ?
H33 C33 H33A 109.5 . . ?
Si8 C33 H33B 109.5 . . ?
H33 C33 H33B 109.5 . . ?
H33A C33 H33B 109.5 . . ?
Si9 C34 H34 109.5 . . ?
Si9 C34 H34A 109.5 . . ?
H34 C34 H34A 109.5 . . ?
Si9 C34 H34B 109.5 . . ?
H34 C34 H34B 109.5 . . ?
H34A C34 H34B 109.5 . . ?
Si9 C35 H35 109.5 . . ?
Si9 C35 H35A 109.5 . . ?
H35 C35 H35A 109.5 . . ?
Si9 C35 H35B 109.5 . . ?
H35 C35 H35B 109.5 . . ?
H35A C35 H35B 109.5 . . ?
Si9 C36 H36 109.5 . . ?
Si9 C36 H36A 109.5 . . ?
H36 C36 H36A 109.5 . . ?
Si9 C36 H36B 109.5 . . ?
H36 C36 H36B 109.5 . . ?
H36A C36 H36B 109.5 . . ?

loop_
_geom_bond_atom_site_label_1
_geom_bond_atom_site_label_2
_geom_bond_distance
_geom_bond_site_symmetry_2
_geom_bond_publ_flag
Si1 C7 1.860(7) . ?
Si1 C1 1.909(9) . ?
Si1 Si2 2.213(3) . ?
Si2 C2 1.918(8) . ?
Si2 C7 1.938(7) 6_556 ?
C1 C2 1.563(8) . ?
C1 C6 1.57(2) . ?
C1 H1 1.0000 . ?
C2 C3 1.54(2) . ?
C2 H2 1.0000 . ?
C3 C4 1.49(2) . ?
C3 H3 0.9900 . ?
C3 H3A 0.9900 . ?
C4 C5 1.514(10) . ?
C4 H4 0.9900 . ?
C4 H4A 0.9900 . ?
C5 C6 1.519(17) . ?
C5 H5 0.9900 . ?
C5 H5A 0.9900 . ?
C6 H6 0.9900 . ?
C6 H6A 0.9900 . ?
C7 C8 1.410(4) . ?
C7 C12 1.427(4) . ?
C7 Si2 1.938(7) 6_556 ?
C8 C9 1.391(4) . ?
C8 C13 1.525(4) . ?
C9 C10 1.397(4) . ?
C9 H9 0.9500 . ?
C10 C11 1.399(4) . ?
C10 C14 1.561(4) . ?
C11 C12 1.398(4) . ?
C11 H11 0.9500 . ?
C12 C15 1.520(4) . ?
C13 Si3 1.901(3) . ?
C13 Si4 1.902(3) . ?
C13 H13 1.0000 . ?
C14 Si6 1.927(4) . ?
C14 Si7 1.933(3) . ?
C14 Si5 1.937(3) . ?
C15 Si8 1.896(3) . ?
C15 Si9 1.908(3) . ?
C15 H15 1.0000 . ?
Si3 C16 1.869(4) . ?
Si3 C18 1.871(4) . ?
Si3 C17 1.873(4) . ?
Si4 C19 1.871(4) . ?
Si4 C21 1.872(4) . ?
Si4 C20 1.881(4) . ?
Si5 C24 1.866(4) . ?
Si5 C23 1.882(4) . ?
Si5 C22 1.884(4) . ?
Si6 C26 1.874(4) . ?
Si6 C27 1.874(4) . ?
Si6 C25 1.885(3) . ?
Si7 C28 1.879(3) . ?
Si7 C29 1.883(4) . ?
Si7 C30 1.887(3) . ?
Si8 C33 1.858(4) . ?
Si8 C31 1.862(4) . ?
Si8 C32 1.872(3) . ?
Si9 C36 1.866(3) . ?
Si9 C35 1.881(4) . ?
Si9 C34 1.881(3) . ?
C16 H16 0.9800 . ?
C16 H16A 0.9800 . ?
C16 H16B 0.9800 . ?
C17 H17 0.9800 . ?
C17 H17A 0.9800 . ?
C17 H17B 0.9800 . ?
C18 H37 0.9800 . ?
C18 H38 0.9800 . ?
C18 H39 0.9800 . ?
C19 H19 0.9800 . ?
C19 H19A 0.9800 . ?
C19 H19B 0.9800 . ?
C20 H20 0.9800 . ?
C20 H20A 0.9800 . ?
C20 H20B 0.9800 . ?
C21 H21 0.9800 . ?
C21 H21A 0.9800 . ?
C21 H21B 0.9800 . ?
C22 H22 0.9800 . ?
C22 H22A 0.9800 . ?
C22 H22B 0.9800 . ?
C23 H23 0.9800 . ?
C23 H23A 0.9800 . ?
C23 H23B 0.9800 . ?
C24 H24 0.9800 . ?
C24 H24A 0.9800 . ?
C24 H24B 0.9800 . ?
C25 H25 0.9800 . ?
C25 H25A 0.9800 . ?
C25 H25B 0.9800 . ?
C26 H26 0.9800 . ?
C26 H26A 0.9800 . ?
C26 H26B 0.9800 . ?
C27 H27 0.9800 . ?
C27 H27A 0.9800 . ?
C27 H27B 0.9800 . ?
C28 H28 0.9800 . ?
C28 H28A 0.9800 . ?
C28 H28B 0.9800 . ?
C29 H29 0.9800 . ?
C29 H29A 0.9800 . ?
C29 H29B 0.9800 . ?
C30 H30 0.9800 . ?
C30 H30A 0.9800 . ?
C30 H30B 0.9800 . ?
C31 H31 0.9800 . ?
C31 H31A 0.9800 . ?
C31 H31B 0.9800 . ?
C32 H32 0.9800 . ?
C32 H32A 0.9800 . ?
C32 H32B 0.9800 . ?
C33 H33 0.9800 . ?
C33 H33A 0.9800 . ?
C33 H33B 0.9800 . ?
C34 H34 0.9800 . ?
C34 H34A 0.9800 . ?
C34 H34B 0.9800 . ?
C35 H35 0.9800 . ?
C35 H35A 0.9800 . ?
C35 H35B 0.9800 . ?
C36 H36 0.9800 . ?
C36 H36A 0.9800 . ?
C36 H36B 0.9800 . ?

loop_
_geom_torsion_atom_site_label_1
_geom_torsion_atom_site_label_2
_geom_torsion_atom_site_label_3
_geom_torsion_atom_site_label_4
_geom_torsion
_geom_torsion_site_symmetry_1
_geom_torsion_site_symmetry_2
_geom_torsion_site_symmetry_3
_geom_torsion_site_symmetry_4
_geom_torsion_publ_flag
C7 Si1 Si2 C2 133.8(8) . . . . ?
C1 Si1 Si2 C2 17.6(3) . . . . ?
C7 Si1 Si2 C7 -103.3(8) . . . 6_556 ?
C1 Si1 Si2 C7 140.6(5) . . . 6_556 ?
C7 Si1 C1 C2 -174.6(3) . . . . ?
Si2 Si1 C1 C2 -21.5(3) . . . . ?
C7 Si1 C1 C6 -54.1(11) . . . . ?
Si2 Si1 C1 C6 99.0(11) . . . . ?
C6 C1 C2 C3 35.2(9) . . . . ?
Si1 C1 C2 C3 153.9(10) . . . . ?
C6 C1 C2 Si2 -94.0(9) . . . . ?
Si1 C1 C2 Si2 24.8(4) . . . . ?
C7 Si2 C2 C3 64.7(13) 6_556 . . . ?
Si1 Si2 C2 C3 -144.9(12) . . . . ?
C7 Si2 C2 C1 -171.9(4) 6_556 . . . ?
Si1 Si2 C2 C1 -21.5(3) . . . . ?
C1 C2 C3 C4 -41.6(16) . . . . ?
Si2 C2 C3 C4 74.2(17) . . . . ?
C2 C3 C4 C5 56.4(15) . . . . ?
C3 C4 C5 C6 -64.3(11) . . . . ?
C4 C5 C6 C1 58.4(17) . . . . ?
C2 C1 C6 C5 -44.5(18) . . . . ?
Si1 C1 C6 C5 -154.2(11) . . . . ?
C1 Si1 C7 C8 101.8(4) . . . . ?
Si2 Si1 C7 C8 -6.6(11) . . . . ?
C1 Si1 C7 C12 -69.9(3) . . . . ?
Si2 Si1 C7 C12 -178.3(8) . . . . ?
C1 Si1 C7 Si2 62.4(16) . . . 6_556 ?
Si2 Si1 C7 Si2 -46.0(9) . . . 6_556 ?
C12 C7 C8 C9 3.8(4) . . . . ?
Si1 C7 C8 C9 -167.4(3) . . . . ?
Si2 C7 C8 C9 -157.6(3) 6_556 . . . ?
C12 C7 C8 C13 -176.5(3) . . . . ?
Si1 C7 C8 C13 12.3(5) . . . . ?
Si2 C7 C8 C13 22.0(4) 6_556 . . . ?
C7 C8 C9 C10 0.3(5) . . . . ?
C13 C8 C9 C10 -179.4(3) . . . . ?
C8 C9 C10 C11 -4.2(5) . . . . ?
C8 C9 C10 C14 176.2(3) . . . . ?
C9 C10 C11 C12 4.4(5) . . . . ?
C14 C10 C11 C12 -176.1(3) . . . . ?
C10 C11 C12 C7 -0.5(5) . . . . ?
C10 C11 C12 C15 -178.6(3) . . . . ?
C8 C7 C12 C11 -3.7(4) . . . . ?
Si1 C7 C12 C11 169.1(3) . . . . ?
Si2 C7 C12 C11 157.5(3) 6_556 . . . ?
C8 C7 C12 C15 174.4(3) . . . . ?
Si1 C7 C12 C15 -12.8(4) . . . . ?
Si2 C7 C12 C15 -24.4(4) 6_556 . . . ?
C9 C8 C13 Si3 -83.3(3) . . . . ?
C7 C8 C13 Si3 97.1(3) . . . . ?
C9 C8 C13 Si4 53.6(3) . . . . ?
C7 C8 C13 Si4 -126.0(3) . . . . ?
C9 C10 C14 Si6 117.0(3) . . . . ?
C11 C10 C14 Si6 -62.5(3) . . . . ?
C9 C10 C14 Si7 -0.8(4) . . . . ?
C11 C10 C14 Si7 179.7(2) . . . . ?
C9 C10 C14 Si5 -118.9(3) . . . . ?
C11 C10 C14 Si5 61.6(3) . . . . ?
C11 C12 C15 Si8 79.6(3) . . . . ?
C7 C12 C15 Si8 -98.4(3) . . . . ?
C11 C12 C15 Si9 -58.0(4) . . . . ?
C7 C12 C15 Si9 123.9(3) . . . . ?
C8 C13 Si3 C16 -59.8(2) . . . . ?
Si4 C13 Si3 C16 163.95(18) . . . . ?
C8 C13 Si3 C18 58.7(3) . . . . ?
Si4 C13 Si3 C18 -77.6(2) . . . . ?
C8 C13 Si3 C17 -179.9(2) . . . . ?
Si4 C13 Si3 C17 43.9(2) . . . . ?
C8 C13 Si4 C19 148.2(2) . . . . ?
Si3 C13 Si4 C19 -77.4(2) . . . . ?
C8 C13 Si4 C21 31.0(3) . . . . ?
Si3 C13 Si4 C21 165.47(17) . . . . ?
C8 C13 Si4 C20 -92.6(3) . . . . ?
Si3 C13 Si4 C20 41.9(2) . . . . ?
C10 C14 Si5 C24 44.6(2) . . . . ?
Si6 C14 Si5 C24 161.37(17) . . . . ?
Si7 C14 Si5 C24 -77.88(19) . . . . ?
C10 C14 Si5 C23 165.4(3) . . . . ?
Si6 C14 Si5 C23 -77.9(3) . . . . ?
Si7 C14 Si5 C23 42.9(3) . . . . ?
C10 C14 Si5 C22 -74.4(2) . . . . ?
Si6 C14 Si5 C22 42.3(2) . . . . ?
Si7 C14 Si5 C22 163.06(16) . . . . ?
C10 C14 Si6 C26 -156.7(2) . . . . ?
Si7 C14 Si6 C26 -34.4(2) . . . . ?
Si5 C14 Si6 C26 86.5(2) . . . . ?
C10 C14 Si6 C27 -37.6(2) . . . . ?
Si7 C14 Si6 C27 84.72(17) . . . . ?
Si5 C14 Si6 C27 -154.37(16) . . . . ?
C10 C14 Si6 C25 84.7(2) . . . . ?
Si7 C14 Si6 C25 -152.99(15) . . . . ?
Si5 C14 Si6 C25 -32.1(2) . . . . ?
C10 C14 Si7 C28 61.7(3) . . . . ?
Si6 C14 Si7 C28 -55.00(19) . . . . ?
Si5 C14 Si7 C28 178.56(16) . . . . ?
C10 C14 Si7 C29 -61.5(3) . . . . ?
Si6 C14 Si7 C29 -178.15(15) . . . . ?
Si5 C14 Si7 C29 55.4(2) . . . . ?
C10 C14 Si7 C30 -179.6(2) . . . . ?
Si6 C14 Si7 C30 63.8(2) . . . . ?
Si5 C14 Si7 C30 -62.7(2) . . . . ?
C12 C15 Si8 C33 -64.4(3) . . . . ?
Si9 C15 Si8 C33 74.0(2) . . . . ?
C12 C15 Si8 C31 55.1(3) . . . . ?
Si9 C15 Si8 C31 -166.45(17) . . . . ?
C12 C15 Si8 C32 173.8(2) . . . . ?
Si9 C15 Si8 C32 -47.8(2) . . . . ?
C12 C15 Si9 C36 -26.3(3) . . . . ?
Si8 C15 Si9 C36 -161.91(17) . . . . ?
C12 C15 Si9 C35 97.4(3) . . . . ?
Si8 C15 Si9 C35 -38.3(2) . . . . ?
C12 C15 Si9 C34 -144.3(2) . . . . ?
Si8 C15 Si9 C34 80.1(2) . . . . ?
